data_7052893
loop_
_publ_author_name
'Batista, Victor S.'
'Crabtree, Robert H.'
'Konezny, Steven J.'
'Luca, Oana R.'
'Praetorius, Jeremy M.'

_publ_section_title
;
 Oxidative functionalization of benzylic C--H bonds by DDQ
;
_journal_issue 5
_journal_name_full 'New Journal of Chemistry'
_journal_page_first 1141
_journal_paper_doi 10.1039/c2nj40021a
_journal_volume 36
_journal_year 2012
_chemical_formula_moiety 'C15 H8 Cl2 N2 O2'
_chemical_formula_sum 'C15 H8 Cl2 N2 O2'
_chemical_formula_weight 319.15
_space_group_IT_number 14
_symmetry_cell_setting monoclinic
_symmetry_Int_Tables_number 14
_symmetry_space_group_name_Hall '-P 2ybc'
_symmetry_space_group_name_H-M 'P 1 21/c 1'
_atom_sites_solution_hydrogens geom
_atom_sites_solution_primary direct
_atom_sites_solution_secondary difmap
_cell_angle_alpha 90.0000
_cell_angle_beta 99.954(6)
_cell_angle_gamma 90.0000
_cell_formula_units_Z 8
_cell_length_a 12.036(5)
_cell_length_b 23.769(9)
_cell_length_c 10.114(4)
_cell_measurement_reflns_used 5937
_cell_measurement_temperature 223
_cell_measurement_theta_max 25.18
_cell_measurement_theta_min 3.02
_cell_volume 2850(2)
_computing_cell_refinement PROCESS-AUTO
_computing_data_collection PROCESS-AUTO
_computing_data_reduction CrystalClear
_computing_molecular_graphics 'CrystalStructure 4.0'
_computing_publication_material 'CrystalStructure 4.0 (Rigaku, 2010)'
_computing_structure_refinement 'SHELXL97 (Sheldrick, 1997)'
_computing_structure_solution 'SIR92 (Altomare, et al., 1994)'
_diffrn_ambient_temperature 223
_diffrn_detector_area_resol_mean 6.849
_diffrn_measured_fraction_theta_full 0.994
_diffrn_measured_fraction_theta_max 0.994
_diffrn_measurement_device_type 'Rigaku Mercury275R CCD (SCX mini)'
_diffrn_measurement_method \w
_diffrn_radiation_type 'Mo K\a'
_diffrn_radiation_wavelength 0.71075
_diffrn_reflns_av_R_equivalents 0.0419
_diffrn_reflns_limit_h_max 12
_diffrn_reflns_limit_h_min -14
_diffrn_reflns_limit_k_max 27
_diffrn_reflns_limit_k_min -28
_diffrn_reflns_limit_l_max 12
_diffrn_reflns_limit_l_min -12
_diffrn_reflns_number 15658
_diffrn_reflns_theta_full 25.03
_diffrn_reflns_theta_max 25.03
_diffrn_standards_number 0
_exptl_absorpt_coefficient_mu 0.459
_exptl_absorpt_correction_T_max 0.955
_exptl_absorpt_correction_T_min 0.651
_exptl_absorpt_correction_type multi-scan
_exptl_absorpt_process_details 'Jacobson, R. (1998) Private communication'
_exptl_crystal_colour Colorless
_exptl_crystal_density_diffrn 1.487
_exptl_crystal_density_method 'not measured'
_exptl_crystal_description Prism
_exptl_crystal_F_000 1296.00
_exptl_crystal_size_max 0.30
_exptl_crystal_size_mid 0.10
_exptl_crystal_size_min 0.10
_refine_diff_density_max 0.260
_refine_diff_density_min -0.400
_refine_ls_extinction_method none
_refine_ls_goodness_of_fit_ref 1.045
_refine_ls_hydrogen_treatment constr
_refine_ls_number_parameters 381
_refine_ls_number_reflns 5007
_refine_ls_number_restraints 0
_refine_ls_R_factor_gt 0.0568
_refine_ls_shift/su_max 0.001
_refine_ls_structure_factor_coef Fsqd
_refine_ls_weighting_details 'w = 1/[\s^2^(Fo^2^)+(0.0712P)^2^+0.8456P] where P=(Fo^2^+2Fc^2^)/3'
_refine_ls_weighting_scheme calc
_refine_ls_wR_factor_ref 0.1481
_reflns_number_gt 3402
_reflns_number_total 5016
_reflns_threshold_expression F^2^>2.0\s(F^2^)
_cod_data_source_file c2nj40021a.txt
_cod_data_source_block BenzylDDQ
_cod_original_cell_volume 2850.1(18)
_cod_database_code 7052893

loop_
_symmetry_equiv_pos_site_id
_symmetry_equiv_pos_as_xyz
1 +X,+Y,+Z
2 -X,1/2+Y,1/2-Z
3 -X,-Y,-Z
4 +X,1/2-Y,1/2+Z

loop_
_atom_site_label
_atom_site_type_symbol
_atom_site_fract_x
_atom_site_fract_y
_atom_site_fract_z
_atom_site_U_iso_or_equiv
_atom_site_adp_type
_atom_site_occupancy
_atom_site_symmetry_multiplicity
_atom_site_calc_flag
_atom_site_refinement_flags
Cl(1) Cl 0.60146(9) -0.02921(4) 0.66364(12) 0.0831(4) Uani 1.00 4 d .
Cl(2) Cl 0.72036(10) 0.05807(4) 0.50650(12) 0.0821(4) Uani 1.00 4 d .
Cl(3) Cl 0.87585(8) 0.22498(4) -0.19684(9) 0.0638(3) Uani 1.00 4 d .
Cl(4) Cl 0.75687(9) 0.31275(3) -0.04265(10) 0.0698(3) Uani 1.00 4 d .
O(1) O 0.68703(19) -0.14570(8) 0.6474(2) 0.0531(6) Uani 1.00 4 d .
O(2) O 0.90921(18) 0.01071(9) 0.3903(2) 0.0498(5) Uani 1.00 4 d .
O(3) O 0.8020(2) 0.10694(9) -0.1616(2) 0.0603(6) Uani 1.00 4 d .
O(4) O 0.60379(18) 0.26255(9) 0.1256(2) 0.0511(6) Uani 1.00 4 d .
N(1) N 0.8717(3) -0.22799(13) 0.5159(4) 0.0816(10) Uani 1.00 4 d .
N(2) N 1.0313(3) -0.11203(14) 0.3183(4) 0.0805(10) Uani 1.00 4 d .
N(3) N 0.6422(3) 0.02378(12) 0.0055(3) 0.0664(8) Uani 1.00 4 d .
N(4) N 0.4856(3) 0.14063(13) 0.2036(3) 0.0752(9) Uani 1.00 4 d .
C(1) C 0.7367(3) -0.10655(12) 0.5848(3) 0.0422(7) Uani 1.00 4 d .
C(2) C 0.7070(3) -0.04962(13) 0.5815(3) 0.0473(8) Uani 1.00 4 d .
C(3) C 0.7605(3) -0.01125(12) 0.5126(3) 0.0470(8) Uani 1.00 4 d .
C(4) C 0.8485(3) -0.02722(12) 0.4479(3) 0.0425(7) Uani 1.00 4 d .
C(5) C 0.8768(3) -0.08352(13) 0.4494(3) 0.0433(7) Uani 1.00 4 d .
C(6) C 0.8220(3) -0.12323(12) 0.5175(3) 0.0417(7) Uani 1.00 4 d .
C(7) C 0.8506(3) -0.18189(15) 0.5177(3) 0.0531(8) Uani 1.00 4 d .
C(8) C 0.9640(3) -0.10024(14) 0.3782(3) 0.0542(8) Uani 1.00 4 d .
C(9) C 0.8651(4) 0.02351(19) 0.2524(4) 0.0801(13) Uani 1.00 4 d .
C(10) C 0.9491(3) 0.05998(15) 0.1993(3) 0.0563(9) Uani 1.00 4 d .
C(11) C 1.0387(4) 0.03597(16) 0.1522(4) 0.0680(10) Uani 1.00 4 d .
C(12) C 1.1147(4) 0.06911(18) 0.1003(4) 0.0758(11) Uani 1.00 4 d .
C(13) C 1.1003(4) 0.12686(17) 0.0954(4) 0.0703(11) Uani 1.00 4 d .
C(14) C 1.0139(4) 0.15035(16) 0.1439(4) 0.0683(10) Uani 1.00 4 d .
C(15) C 0.9390(3) 0.11749(16) 0.1966(4) 0.0657(10) Uani 1.00 4 d .
C(16) C 0.7546(3) 0.14655(13) -0.0972(3) 0.0429(7) Uani 1.00 4 d .
C(17) C 0.7780(3) 0.20399(13) -0.1038(3) 0.0439(7) Uani 1.00 4 d .
C(18) C 0.7259(3) 0.24262(12) -0.0337(3) 0.0449(7) Uani 1.00 4 d .
C(19) C 0.6496(3) 0.22569(12) 0.0473(3) 0.0438(7) Uani 1.00 4 d .
C(20) C 0.6262(3) 0.16892(13) 0.0541(3) 0.0429(7) Uani 1.00 4 d .
C(21) C 0.6785(3) 0.12945(12) -0.0173(3) 0.0411(7) Uani 1.00 4 d .
C(22) C 0.6578(3) 0.06981(15) -0.0063(3) 0.0499(8) Uani 1.00 4 d .
C(23) C 0.5481(3) 0.15163(14) 0.1382(3) 0.0524(8) Uani 1.00 4 d .
C(24) C 0.5013(3) 0.28957(17) 0.0581(3) 0.0715(11) Uani 1.00 4 d .
C(25) C 0.4501(3) 0.32101(14) 0.1601(3) 0.0504(8) Uani 1.00 4 d .
C(26) C 0.3765(3) 0.29492(15) 0.2296(4) 0.0626(10) Uani 1.00 4 d .
C(27) C 0.3255(3) 0.32407(18) 0.3202(4) 0.0734(11) Uani 1.00 4 d .
C(28) C 0.3487(4) 0.38044(18) 0.3411(4) 0.0705(11) Uani 1.00 4 d .
C(29) C 0.4212(3) 0.40657(15) 0.2735(4) 0.0662(10) Uani 1.00 4 d .
C(30) C 0.4717(3) 0.37766(15) 0.1832(4) 0.0598(9) Uani 1.00 4 d .
H(1) H 0.6415 -0.1306 0.6894 0.064 Uiso 1.00 4 calc R
H(3) H 0.8555 0.1207 -0.1926 0.072 Uiso 1.00 4 calc R
H(9A) H 0.7929 0.0432 0.2456 0.096 Uiso 1.00 4 calc R
H(9B) H 0.8527 -0.0113 0.1999 0.096 Uiso 1.00 4 calc R
H(11) H 1.0481 -0.0033 0.1555 0.082 Uiso 1.00 4 calc R
H(12) H 1.1759 0.0526 0.0683 0.091 Uiso 1.00 4 calc R
H(13) H 1.1509 0.1497 0.0584 0.084 Uiso 1.00 4 calc R
H(14) H 1.0050 0.1896 0.1415 0.082 Uiso 1.00 4 calc R
H(15) H 0.8797 0.1346 0.2314 0.079 Uiso 1.00 4 calc R
H(24A) H 0.4483 0.2612 0.0144 0.086 Uiso 1.00 4 calc R
H(24B) H 0.5189 0.3155 -0.0107 0.086 Uiso 1.00 4 calc R
H(26) H 0.3605 0.2565 0.2151 0.075 Uiso 1.00 4 calc R
H(27) H 0.2753 0.3057 0.3674 0.088 Uiso 1.00 4 calc R
H(28) H 0.3141 0.4007 0.4026 0.085 Uiso 1.00 4 calc R
H(29) H 0.4370 0.4450 0.2886 0.079 Uiso 1.00 4 calc R
H(30) H 0.5215 0.3965 0.1363 0.072 Uiso 1.00 4 calc R

loop_
_atom_site_aniso_label
_atom_site_aniso_U_11
_atom_site_aniso_U_22
_atom_site_aniso_U_33
_atom_site_aniso_U_12
_atom_site_aniso_U_13
_atom_site_aniso_U_23
Cl(1) 0.0912(8) 0.0616(6) 0.1167(9) 0.0060(6) 0.0744(7) -0.0046(5)
Cl(2) 0.0935(8) 0.0387(5) 0.1262(9) 0.0042(5) 0.0526(7) 0.0034(5)
Cl(3) 0.0666(6) 0.0665(6) 0.0677(6) -0.0125(5) 0.0383(5) 0.0018(4)
Cl(4) 0.0972(8) 0.0408(5) 0.0781(6) -0.0083(5) 0.0342(5) 0.0005(4)
O(1) 0.0593(14) 0.0468(13) 0.0610(14) -0.0086(12) 0.0326(11) 0.0030(10)
O(2) 0.0506(12) 0.0559(13) 0.0436(12) -0.0145(11) 0.0099(10) 0.0103(10)
O(3) 0.0680(16) 0.0502(13) 0.0746(16) -0.0034(12) 0.0452(13) -0.0108(11)
O(4) 0.0591(14) 0.0519(13) 0.0444(12) 0.0140(12) 0.0147(10) -0.0055(10)
N(1) 0.088(3) 0.0510(20) 0.107(3) 0.0154(19) 0.020(2) -0.0013(18)
N(2) 0.075(2) 0.082(2) 0.100(3) 0.0046(19) 0.058(2) -0.0055(19)
N(3) 0.074(2) 0.0458(18) 0.080(2) -0.0073(17) 0.0160(17) 0.0065(15)
N(4) 0.086(2) 0.077(2) 0.076(2) -0.0083(19) 0.0529(19) 0.0059(17)
C(1) 0.0417(17) 0.0438(18) 0.0446(17) -0.0059(15) 0.0169(14) -0.0008(13)
C(2) 0.0482(18) 0.0458(18) 0.0534(18) -0.0005(16) 0.0244(15) -0.0061(14)
C(3) 0.0507(19) 0.0357(17) 0.0571(19) -0.0041(16) 0.0163(16) -0.0011(14)
C(4) 0.0426(17) 0.0418(18) 0.0442(17) -0.0070(15) 0.0109(14) 0.0002(13)
C(5) 0.0398(17) 0.0516(19) 0.0413(16) -0.0030(16) 0.0148(13) -0.0027(14)
C(6) 0.0419(17) 0.0396(17) 0.0448(17) -0.0011(15) 0.0112(14) -0.0024(13)
C(7) 0.050(2) 0.048(2) 0.065(2) 0.0023(18) 0.0192(16) -0.0024(16)
C(8) 0.0514(20) 0.052(2) 0.064(2) 0.0002(17) 0.0251(18) 0.0010(16)
C(9) 0.076(3) 0.103(3) 0.055(2) -0.031(2) -0.0028(19) 0.024(2)
C(10) 0.065(2) 0.066(2) 0.0378(17) -0.016(2) 0.0080(16) 0.0113(15)
C(11) 0.097(3) 0.052(2) 0.057(2) -0.010(2) 0.019(2) 0.0023(17)
C(12) 0.088(3) 0.083(3) 0.064(2) 0.000(3) 0.033(2) -0.005(2)
C(13) 0.081(3) 0.075(3) 0.058(2) -0.024(2) 0.022(2) 0.0107(19)
C(14) 0.088(3) 0.052(2) 0.065(2) -0.005(2) 0.015(2) 0.0098(18)
C(15) 0.070(2) 0.073(3) 0.056(2) -0.000(2) 0.0151(19) 0.0092(18)
C(16) 0.0421(17) 0.0477(18) 0.0425(16) 0.0018(16) 0.0175(14) -0.0047(13)
C(17) 0.0441(17) 0.0461(18) 0.0447(17) -0.0071(15) 0.0166(14) 0.0031(14)
C(18) 0.0543(19) 0.0409(17) 0.0418(17) 0.0014(16) 0.0143(15) 0.0015(13)
C(19) 0.0472(18) 0.0436(18) 0.0431(17) 0.0062(16) 0.0149(14) -0.0016(13)
C(20) 0.0422(17) 0.0494(19) 0.0406(16) 0.0006(15) 0.0166(13) 0.0010(13)
C(21) 0.0457(17) 0.0360(16) 0.0444(17) 0.0005(15) 0.0159(14) 0.0023(13)
C(22) 0.0497(20) 0.055(2) 0.0481(18) -0.0010(18) 0.0168(15) 0.0007(15)
C(23) 0.059(2) 0.0533(20) 0.0512(19) 0.0008(18) 0.0260(17) -0.0029(15)
C(24) 0.076(3) 0.086(3) 0.052(2) 0.035(2) 0.0099(19) -0.0054(19)
C(25) 0.0525(20) 0.057(2) 0.0426(17) 0.0142(18) 0.0110(15) 0.0007(15)
C(26) 0.070(2) 0.047(2) 0.072(2) 0.0079(19) 0.014(2) 0.0048(17)
C(27) 0.069(3) 0.089(3) 0.072(3) 0.013(2) 0.038(2) 0.020(2)
C(28) 0.073(3) 0.080(3) 0.061(2) 0.030(2) 0.019(2) -0.009(2)
C(29) 0.071(2) 0.050(2) 0.074(3) 0.010(2) 0.004(2) -0.0134(18)
C(30) 0.055(2) 0.062(2) 0.064(2) 0.0008(19) 0.0134(17) 0.0038(18)

loop_
_atom_type_symbol
_atom_type_description
_atom_type_scat_dispersion_real
_atom_type_scat_dispersion_imag
_atom_type_scat_source
O O 0.011 0.006
;
International Tables for Crystallography
(1992, Vol. C, Tables 4.2.6.8 and 6.1.1.4)
;
C C 0.003 0.002
;
International Tables for Crystallography
(1992, Vol. C, Tables 4.2.6.8 and 6.1.1.4)
;
H H 0.000 0.000
;
International Tables for Crystallography
(1992, Vol. C, Table 6.1.1.4)
;
N N 0.006 0.003
;
International Tables for Crystallography
(1992, Vol. C, Tables 4.2.6.8 and 6.1.1.4)
;
Cl Cl 0.148 0.159
;
International Tables for Crystallography
(1992, Vol. C, Tables 4.2.6.8 and 6.1.1.4)
;

loop_
_geom_angle_atom_site_label_1
_geom_angle_atom_site_label_2
_geom_angle_atom_site_label_3
_geom_angle
_geom_angle_publ_flag
C(4) O(2) C(9) 115.0(2) yes
C(19) O(4) C(24) 114.1(2) yes
O(1) C(1) C(2) 123.8(3) yes
O(1) C(1) C(6) 117.9(3) yes
C(2) C(1) C(6) 118.3(3) yes
Cl(1) C(2) C(1) 118.2(3) yes
Cl(1) C(2) C(3) 120.8(2) yes
C(1) C(2) C(3) 120.9(3) yes
Cl(2) C(3) C(2) 120.1(3) yes
Cl(2) C(3) C(4) 118.6(2) yes
C(2) C(3) C(4) 121.3(3) yes
O(2) C(4) C(3) 122.2(3) yes
O(2) C(4) C(5) 120.0(3) yes
C(3) C(4) C(5) 117.8(3) yes
C(4) C(5) C(6) 121.6(3) yes
C(4) C(5) C(8) 117.7(3) yes
C(6) C(5) C(8) 120.7(3) yes
C(1) C(6) C(5) 120.1(3) yes
C(1) C(6) C(7) 118.3(3) yes
C(5) C(6) C(7) 121.6(3) yes
N(1) C(7) C(6) 178.8(3) yes
N(2) C(8) C(5) 177.4(4) yes
O(2) C(9) C(10) 108.1(3) yes
C(9) C(10) C(11) 120.1(3) yes
C(9) C(10) C(15) 121.3(4) yes
C(11) C(10) C(15) 118.6(4) yes
C(10) C(11) C(12) 120.4(4) yes
C(11) C(12) C(13) 119.6(4) yes
C(12) C(13) C(14) 119.9(4) yes
C(13) C(14) C(15) 120.5(4) yes
C(10) C(15) C(14) 120.9(4) yes
O(3) C(16) C(17) 124.2(3) yes
O(3) C(16) C(21) 117.5(3) yes
C(17) C(16) C(21) 118.3(3) yes
Cl(3) C(17) C(16) 118.5(2) yes
Cl(3) C(17) C(18) 120.6(2) yes
C(16) C(17) C(18) 120.9(3) yes
Cl(4) C(18) C(17) 120.0(3) yes
Cl(4) C(18) C(19) 118.9(2) yes
C(17) C(18) C(19) 121.1(3) yes
O(4) C(19) C(18) 122.1(3) yes
O(4) C(19) C(20) 119.5(3) yes
C(18) C(19) C(20) 118.2(3) yes
C(19) C(20) C(21) 121.0(3) yes
C(19) C(20) C(23) 118.0(3) yes
C(21) C(20) C(23) 121.0(3) yes
C(16) C(21) C(20) 120.5(3) yes
C(16) C(21) C(22) 118.3(3) yes
C(20) C(21) C(22) 121.2(3) yes
N(3) C(22) C(21) 178.4(3) yes
N(4) C(23) C(20) 176.8(4) yes
O(4) C(24) C(25) 108.4(3) yes
C(24) C(25) C(26) 120.6(3) yes
C(24) C(25) C(30) 121.1(3) yes
C(26) C(25) C(30) 118.2(3) yes
C(25) C(26) C(27) 121.1(3) yes
C(26) C(27) C(28) 119.4(4) yes
C(27) C(28) C(29) 120.1(4) yes
C(28) C(29) C(30) 120.6(4) yes
C(25) C(30) C(29) 120.7(3) yes
C(1) O(1) H(1) 109.482 yes
C(16) O(3) H(3) 109.482 yes
O(2) C(9) H(9A) 110.084 yes
O(2) C(9) H(9B) 110.078 yes
C(10) C(9) H(9A) 110.078 yes
C(10) C(9) H(9B) 110.074 yes
H(9A) C(9) H(9B) 108.411 yes
C(10) C(11) H(11) 119.799 yes
C(12) C(11) H(11) 119.778 yes
C(11) C(12) H(12) 120.234 yes
C(13) C(12) H(12) 120.209 yes
C(12) C(13) H(13) 120.031 yes
C(14) C(13) H(13) 120.029 yes
C(13) C(14) H(14) 119.735 yes
C(15) C(14) H(14) 119.739 yes
C(10) C(15) H(15) 119.557 yes
C(14) C(15) H(15) 119.546 yes
O(4) C(24) H(24A) 110.007 yes
O(4) C(24) H(24B) 110.019 yes
C(25) C(24) H(24A) 110.019 yes
C(25) C(24) H(24B) 110.027 yes
H(24A) C(24) H(24B) 108.385 yes
C(25) C(26) H(26) 119.469 yes
C(27) C(26) H(26) 119.454 yes
C(26) C(27) H(27) 120.310 yes
C(28) C(27) H(27) 120.315 yes
C(27) C(28) H(28) 119.944 yes
C(29) C(28) H(28) 119.944 yes
C(28) C(29) H(29) 119.719 yes
C(30) C(29) H(29) 119.728 yes
C(25) C(30) H(30) 119.640 yes
C(29) C(30) H(30) 119.666 yes

loop_
_geom_bond_atom_site_label_1
_geom_bond_atom_site_label_2
_geom_bond_distance
_geom_bond_publ_flag
Cl(1) C(2) 1.704(4) yes
Cl(2) C(3) 1.715(3) yes
Cl(3) C(17) 1.704(3) yes
Cl(4) C(18) 1.714(3) yes
O(1) C(1) 1.325(4) yes
O(2) C(4) 1.354(4) yes
O(2) C(9) 1.437(4) yes
O(3) C(16) 1.328(4) yes
O(4) C(19) 1.361(4) yes
O(4) C(24) 1.452(4) yes
N(1) C(7) 1.126(5) yes
N(2) C(8) 1.127(5) yes
N(3) C(22) 1.120(5) yes
N(4) C(23) 1.116(5) yes
C(1) C(2) 1.399(4) yes
C(1) C(6) 1.385(4) yes
C(2) C(3) 1.374(5) yes
C(3) C(4) 1.390(5) yes
C(4) C(5) 1.380(4) yes
C(5) C(6) 1.398(4) yes
C(5) C(8) 1.428(5) yes
C(6) C(7) 1.436(5) yes
C(9) C(10) 1.500(6) yes
C(10) C(11) 1.375(6) yes
C(10) C(15) 1.372(5) yes
C(11) C(12) 1.378(6) yes
C(12) C(13) 1.383(6) yes
C(13) C(14) 1.345(6) yes
C(14) C(15) 1.369(6) yes
C(16) C(17) 1.398(4) yes
C(16) C(21) 1.383(4) yes
C(17) C(18) 1.376(4) yes
C(18) C(19) 1.392(5) yes
C(19) C(20) 1.383(4) yes
C(20) C(21) 1.398(4) yes
C(20) C(23) 1.432(5) yes
C(21) C(22) 1.447(5) yes
C(24) C(25) 1.491(5) yes
C(25) C(26) 1.371(5) yes
C(25) C(30) 1.383(5) yes
C(26) C(27) 1.375(6) yes
C(27) C(28) 1.378(6) yes
C(28) C(29) 1.349(6) yes
C(29) C(30) 1.366(6) yes
O(1) H(1) 0.830 yes
O(3) H(3) 0.830 yes
C(9) H(9A) 0.980 yes
C(9) H(9B) 0.980 yes
C(11) H(11) 0.940 yes
C(12) H(12) 0.940 yes
C(13) H(13) 0.940 yes
C(14) H(14) 0.940 yes
C(15) H(15) 0.940 yes
C(24) H(24A) 0.980 yes
C(24) H(24B) 0.980 yes
C(26) H(26) 0.940 yes
C(27) H(27) 0.940 yes
C(28) H(28) 0.940 yes
C(29) H(29) 0.940 yes
C(30) H(30) 0.940 yes

loop_
_geom_contact_atom_site_label_1
_geom_contact_atom_site_label_2
_geom_contact_distance
_geom_contact_publ_flag
_geom_contact_site_symmetry_2
Cl(1) Cl(2) 3.1088(18) yes .
Cl(1) O(1) 2.969(2) yes .
Cl(2) O(2) 2.956(3) yes .
Cl(2) C(9) 3.445(4) yes .
Cl(3) Cl(4) 3.0996(15) yes .
Cl(3) O(3) 2.983(3) yes .
Cl(4) O(4) 2.967(3) yes .
Cl(4) C(24) 3.448(4) yes .
O(1) N(1) 3.400(4) yes .
O(1) C(7) 2.689(4) yes .
O(2) N(2) 3.401(4) yes .
O(2) C(8) 2.726(4) yes .
O(2) C(11) 3.144(5) yes .
O(2) C(15) 3.264(4) yes .
O(3) N(3) 3.404(4) yes .
O(3) C(22) 2.684(4) yes .
O(4) N(4) 3.381(4) yes .
O(4) C(23) 2.729(4) yes .
O(4) C(26) 3.191(5) yes .
O(4) C(30) 3.267(4) yes .
N(1) C(1) 3.443(5) yes .
N(1) C(5) 3.502(5) yes .
N(1) C(8) 3.595(5) yes .
N(2) C(4) 3.409(5) yes .
N(2) C(6) 3.496(5) yes .
N(3) C(16) 3.451(4) yes .
N(3) C(20) 3.495(4) yes .
N(3) C(23) 3.584(5) yes .
N(4) C(19) 3.401(5) yes .
N(4) C(21) 3.500(5) yes .
C(1) C(4) 2.816(4) yes .
C(2) C(5) 2.748(5) yes .
C(3) C(6) 2.761(4) yes .
C(3) C(9) 3.215(5) yes .
C(5) C(9) 3.220(5) yes .
C(7) C(8) 2.879(5) yes .
C(8) C(9) 3.341(6) yes .
C(10) C(13) 2.757(6) yes .
C(11) C(14) 2.735(5) yes .
C(12) C(15) 2.731(6) yes .
C(16) C(19) 2.813(4) yes .
C(17) C(20) 2.756(5) yes .
C(18) C(21) 2.761(4) yes .
C(18) C(24) 3.207(5) yes .
C(20) C(24) 3.241(5) yes .
C(22) C(23) 2.885(5) yes .
C(23) C(24) 3.401(5) yes .
C(25) C(28) 2.758(5) yes .
C(26) C(29) 2.729(5) yes .
C(27) C(30) 2.735(6) yes .
Cl(1) N(4) 3.225(4) yes 3_656
Cl(2) Cl(4) 3.1534(16) yes 4_555
Cl(2) O(3) 3.527(3) yes 1_556
Cl(2) N(2) 3.448(4) yes 3_756
Cl(3) O(4) 3.464(2) yes 4_554
Cl(3) N(1) 3.451(4) yes 2_755
Cl(3) N(2) 3.231(4) yes 3_755
Cl(4) Cl(2) 3.1534(16) yes 4_554
Cl(4) N(2) 3.585(3) yes 2_755
O(1) N(4) 2.772(4) yes 3_656
O(1) C(13) 3.349(4) yes 3_756
O(1) C(24) 3.194(4) yes 2_645
O(1) C(25) 3.355(4) yes 2_645
O(1) C(30) 3.596(4) yes 2_645
O(2) O(2) 2.8775(8) yes 3_756
O(2) C(4) 3.113(4) yes 3_756
O(2) C(5) 3.288(4) yes 3_756
O(2) C(8) 3.332(4) yes 3_756
O(3) Cl(2) 3.527(3) yes 1_554
O(3) N(2) 2.766(5) yes 3_755
O(4) Cl(3) 3.464(2) yes 4_555
O(4) C(17) 3.246(3) yes 4_555
O(4) C(18) 3.506(4) yes 4_555
N(1) Cl(3) 3.451(4) yes 2_745
N(1) C(26) 3.581(5) yes 2_645
N(2) Cl(2) 3.448(4) yes 3_756
N(2) Cl(3) 3.231(4) yes 3_755
N(2) Cl(4) 3.585(3) yes 2_745
N(2) O(3) 2.766(5) yes 3_755
N(3) N(3) 3.5878(12) yes 3_655
N(3) C(9) 3.335(5) yes .
N(4) Cl(1) 3.225(4) yes 3_656
N(4) O(1) 2.772(4) yes 3_656
C(1) C(12) 3.489(5) yes 3_756
C(1) C(13) 3.514(5) yes 3_756
C(1) C(25) 3.498(4) yes 2_645
C(1) C(30) 3.381(4) yes 2_645
C(2) C(12) 3.577(5) yes 3_756
C(2) C(30) 3.576(5) yes 2_645
C(4) O(2) 3.113(4) yes 3_756
C(5) O(2) 3.288(4) yes 3_756
C(7) C(26) 3.416(5) yes 2_645
C(8) O(2) 3.332(4) yes 3_756
C(9) N(3) 3.335(5) yes .
C(9) C(22) 3.468(5) yes .
C(11) C(11) 3.5043(10) yes 3_755
C(12) C(1) 3.489(5) yes 3_756
C(12) C(2) 3.577(5) yes 3_756
C(13) O(1) 3.349(4) yes 3_756
C(13) C(1) 3.514(5) yes 3_756
C(15) C(16) 3.457(4) yes .
C(15) C(21) 3.499(5) yes .
C(16) C(15) 3.457(4) yes .
C(17) O(4) 3.246(3) yes 4_554
C(18) O(4) 3.506(4) yes 4_554
C(21) C(15) 3.499(5) yes .
C(21) C(29) 3.541(5) yes 4_554
C(21) C(30) 3.577(4) yes 4_554
C(22) C(9) 3.468(5) yes .
C(22) C(29) 3.346(5) yes 4_554
C(23) C(28) 3.588(5) yes 4_554
C(24) O(1) 3.194(4) yes 2_655
C(25) O(1) 3.355(4) yes 2_655
C(25) C(1) 3.498(4) yes 2_655
C(26) N(1) 3.581(5) yes 2_655
C(26) C(7) 3.416(5) yes 2_655
C(28) C(23) 3.588(5) yes 4_555
C(29) C(21) 3.541(5) yes 4_555
C(29) C(22) 3.346(5) yes 4_555
C(30) O(1) 3.596(4) yes 2_655
C(30) C(1) 3.381(4) yes 2_655
C(30) C(2) 3.576(5) yes 2_655
C(30) C(21) 3.577(4) yes 4_555
Cl(1) H(1) 2.4633 yes .
Cl(2) H(9A) 2.9404 yes .
Cl(3) H(3) 2.4928 yes .
Cl(4) H(24B) 2.9385 yes .
O(2) H(11) 3.1500 yes .
O(2) H(15) 3.3438 yes .
O(4) H(26) 3.2137 yes .
O(4) H(30) 3.3405 yes .
N(2) H(9B) 3.3013 yes .
N(2) H(11) 3.0903 yes .
N(4) H(24A) 3.4323 yes .
N(4) H(26) 3.1498 yes .
C(2) H(1) 2.4118 yes .
C(3) H(9A) 3.0796 yes .
C(3) H(9B) 3.5276 yes .
C(4) H(9A) 2.6391 yes .
C(4) H(9B) 2.5456 yes .
C(5) H(9B) 3.0248 yes .
C(6) H(1) 3.0137 yes .
C(7) H(1) 3.5131 yes .
C(8) H(9B) 2.9465 yes .
C(8) H(11) 3.4928 yes .
C(9) H(11) 2.6389 yes .
C(9) H(15) 2.6564 yes .
C(10) H(12) 3.2379 yes .
C(10) H(14) 3.2292 yes .
C(11) H(9A) 3.2620 yes .
C(11) H(9B) 2.6227 yes .
C(11) H(13) 3.2357 yes .
C(11) H(15) 3.2128 yes .
C(12) H(14) 3.2119 yes .
C(13) H(11) 3.2350 yes .
C(13) H(15) 3.1990 yes .
C(14) H(12) 3.2089 yes .
C(15) H(9A) 2.5986 yes .
C(15) H(9B) 3.2342 yes .
C(15) H(11) 3.2139 yes .
C(15) H(13) 3.2056 yes .
C(17) H(3) 2.4265 yes .
C(18) H(24A) 3.4878 yes .
C(18) H(24B) 3.0767 yes .
C(19) H(24A) 2.5335 yes .
C(19) H(24B) 2.6567 yes .
C(20) H(24A) 3.0436 yes .
C(21) H(3) 3.0051 yes .
C(22) H(3) 3.4966 yes .
C(23) H(24A) 3.0454 yes .
C(23) H(26) 3.5383 yes .
C(24) H(26) 2.6346 yes .
C(24) H(30) 2.6594 yes .
C(25) H(27) 3.2375 yes .
C(25) H(29) 3.2353 yes .
C(26) H(24A) 2.6037 yes .
C(26) H(24B) 3.2448 yes .
C(26) H(28) 3.2257 yes .
C(26) H(30) 3.2145 yes .
C(27) H(29) 3.2113 yes .
C(28) H(26) 3.2233 yes .
C(28) H(30) 3.2016 yes .
C(29) H(27) 3.2107 yes .
C(30) H(24A) 3.2392 yes .
C(30) H(24B) 2.5964 yes .
C(30) H(26) 3.2155 yes .
C(30) H(28) 3.2059 yes .
H(9A) H(11) 3.5299 yes .
H(9A) H(15) 2.4240 yes .
H(9B) H(11) 2.4770 yes .
H(9B) H(15) 3.4911 yes .
H(11) H(12) 2.3184 yes .
H(12) H(13) 2.3267 yes .
H(13) H(14) 2.2813 yes .
H(14) H(15) 2.2991 yes .
H(24A) H(26) 2.4475 yes .
H(24A) H(30) 3.5011 yes .
H(24B) H(26) 3.5104 yes .
H(24B) H(30) 2.4291 yes .
H(26) H(27) 2.3113 yes .
H(27) H(28) 2.3212 yes .
H(28) H(29) 2.2842 yes .
H(29) H(30) 2.2975 yes .
Cl(1) H(12) 3.5118 yes 3_756
Cl(1) H(29) 3.2229 yes 4_555
Cl(1) H(30) 3.2966 yes 4_555
Cl(2) H(3) 3.5232 yes 1_556
Cl(2) H(30) 3.1156 yes 4_555
Cl(3) H(14) 3.1758 yes 4_554
Cl(3) H(15) 3.4187 yes 4_554
Cl(4) H(15) 3.1856 yes 4_554
O(1) H(13) 3.2654 yes 3_756
O(1) H(24A) 3.0506 yes 2_645
O(1) H(24B) 2.7785 yes 2_645
O(1) H(26) 3.0770 yes 3_656
O(3) H(11) 3.0478 yes 3_755
N(1) H(13) 3.0041 yes 2_745
N(1) H(14) 3.0639 yes 2_745
N(1) H(26) 3.3395 yes 2_645
N(1) H(27) 2.9426 yes 3_656
N(2) H(3) 2.0288 yes 3_755
N(3) H(9A) 2.8073 yes .
N(3) H(9B) 3.0430 yes .
N(3) H(12) 3.0355 yes 3_755
N(3) H(28) 3.0866 yes 2_645
N(3) H(29) 3.0727 yes 2_645
N(3) H(29) 3.0966 yes 4_554
N(4) H(1) 2.0349 yes 3_656
N(4) H(24B) 3.0324 yes 4_555
N(4) H(28) 3.5106 yes 4_554
C(1) H(24B) 3.5581 yes 2_645
C(1) H(30) 3.5020 yes 2_645
C(2) H(12) 3.5797 yes 3_756
C(2) H(30) 3.4596 yes 2_645
C(7) H(14) 3.5872 yes 3_756
C(7) H(26) 3.4758 yes 2_645
C(7) H(27) 3.5938 yes 3_656
C(8) H(3) 3.1450 yes 3_755
C(11) H(11) 3.2023 yes 3_755
C(12) H(9B) 3.4165 yes 3_755
C(12) H(11) 3.3501 yes 3_755
C(12) H(28) 3.4536 yes 4_654
C(13) H(1) 3.4735 yes 3_756
C(13) H(28) 3.5480 yes 4_654
C(16) H(15) 3.4154 yes .
C(17) H(14) 3.3749 yes .
C(20) H(15) 3.3614 yes .
C(21) H(9A) 3.4496 yes .
C(21) H(15) 3.1783 yes .
C(22) H(9A) 2.8461 yes .
C(22) H(9B) 3.4461 yes .
C(22) H(29) 3.0961 yes 4_554
C(23) H(1) 3.1428 yes 3_656
C(23) H(28) 3.5834 yes 4_554
C(24) H(1) 3.3663 yes 2_655
C(26) H(24A) 3.1560 yes 4_555
C(27) H(13) 3.5161 yes 4_455
C(27) H(24A) 3.0241 yes 4_555
C(28) H(9B) 3.5109 yes 2_655
C(28) H(13) 3.5808 yes 4_455
H(1) N(4) 2.0349 yes 3_656
H(1) C(13) 3.4735 yes 3_756
H(1) C(23) 3.1428 yes 3_656
H(1) C(24) 3.3663 yes 2_645
H(1) H(12) 3.5242 yes 3_756
H(1) H(13) 3.2797 yes 3_756
H(1) H(24A) 3.3549 yes 2_645
H(1) H(24B) 2.7248 yes 2_645
H(1) H(26) 3.1447 yes 3_656
H(1) H(30) 3.5892 yes 2_645
H(3) Cl(2) 3.5232 yes 1_554
H(3) N(2) 2.0288 yes 3_755
H(3) C(8) 3.1450 yes 3_755
H(3) H(11) 3.0197 yes 3_755
H(9A) N(3) 2.8073 yes .
H(9A) C(21) 3.4496 yes .
H(9A) C(22) 2.8461 yes .
H(9A) H(29) 3.5916 yes 2_645
H(9B) N(3) 3.0430 yes .
H(9B) C(12) 3.4165 yes 3_755
H(9B) C(22) 3.4461 yes .
H(9B) C(28) 3.5109 yes 2_645
H(9B) H(12) 2.8491 yes 3_755
H(9B) H(28) 2.9595 yes 2_645
H(11) O(3) 3.0478 yes 3_755
H(11) C(11) 3.2023 yes 3_755
H(11) C(12) 3.3501 yes 3_755
H(11) H(3) 3.0197 yes 3_755
H(11) H(11) 3.1616 yes 3_755
H(11) H(12) 3.4134 yes 3_755
H(12) Cl(1) 3.5118 yes 3_756
H(12) N(3) 3.0355 yes 3_755
H(12) C(2) 3.5797 yes 3_756
H(12) H(1) 3.5242 yes 3_756
H(12) H(9B) 2.8491 yes 3_755
H(12) H(11) 3.4134 yes 3_755
H(12) H(28) 2.7873 yes 4_654
H(13) O(1) 3.2654 yes 3_756
H(13) N(1) 3.0041 yes 2_755
H(13) C(27) 3.5161 yes 4_654
H(13) C(28) 3.5808 yes 4_654
H(13) H(1) 3.2797 yes 3_756
H(13) H(27) 2.8459 yes 4_654
H(13) H(28) 2.9740 yes 4_654
H(14) Cl(3) 3.1758 yes 4_555
H(14) N(1) 3.0639 yes 2_755
H(14) C(7) 3.5872 yes 3_756
H(14) C(17) 3.3749 yes .
H(15) Cl(3) 3.4187 yes 4_555
H(15) Cl(4) 3.1856 yes 4_555
H(15) C(16) 3.4154 yes .
H(15) C(20) 3.3614 yes .
H(15) C(21) 3.1783 yes .
H(24A) O(1) 3.0506 yes 2_655
H(24A) C(26) 3.1560 yes 4_554
H(24A) C(27) 3.0241 yes 4_554
H(24A) H(1) 3.3549 yes 2_655
H(24A) H(26) 3.0575 yes 4_554
H(24A) H(27) 2.8290 yes 4_554
H(24B) O(1) 2.7785 yes 2_655
H(24B) N(4) 3.0324 yes 4_554
H(24B) C(1) 3.5581 yes 2_655
H(24B) H(1) 2.7248 yes 2_655
H(24B) H(26) 3.5240 yes 4_554
H(26) O(1) 3.0770 yes 3_656
H(26) N(1) 3.3395 yes 2_655
H(26) C(7) 3.4758 yes 2_655
H(26) H(1) 3.1447 yes 3_656
H(26) H(24A) 3.0575 yes 4_555
H(26) H(24B) 3.5240 yes 4_555
H(27) N(1) 2.9426 yes 3_656
H(27) C(7) 3.5938 yes 3_656
H(27) H(13) 2.8459 yes 4_455
H(27) H(24A) 2.8290 yes 4_555
H(28) N(3) 3.0866 yes 2_655
H(28) N(4) 3.5106 yes 4_555
H(28) C(12) 3.4536 yes 4_455
H(28) C(13) 3.5480 yes 4_455
H(28) C(23) 3.5834 yes 4_555
H(28) H(9B) 2.9595 yes 2_655
H(28) H(12) 2.7873 yes 4_455
H(28) H(13) 2.9740 yes 4_455
H(29) Cl(1) 3.2229 yes 4_554
H(29) N(3) 3.0727 yes 2_655
H(29) N(3) 3.0966 yes 4_555
H(29) C(22) 3.0961 yes 4_555
H(29) H(9A) 3.5916 yes 2_655
H(30) Cl(1) 3.2966 yes 4_554
H(30) Cl(2) 3.1156 yes 4_554
H(30) C(1) 3.5020 yes 2_655
H(30) C(2) 3.4596 yes 2_655
H(30) H(1) 3.5892 yes 2_655

loop_
_geom_hbond_atom_site_label_D
_geom_hbond_atom_site_label_H
_geom_hbond_atom_site_label_A
_geom_hbond_site_symmetry_A
_geom_hbond_distance_DA
_geom_hbond_distance_DH
_geom_hbond_distance_HA
_geom_hbond_angle_DHA
_geom_hbond_publ_flag
O(1) H(1) Cl(1) . 2.969(2) 0.830 2.463 120 no
O(1) H(1) N(4) 3_656 2.772(4) 0.830 2.035 148 no
O(3) H(3) Cl(3) . 2.983(3) 0.830 2.493 119 no
O(3) H(3) N(2) 3_755 2.766(5) 0.830 2.029 148 no

loop_
_geom_torsion_atom_site_label_1
_geom_torsion_atom_site_label_2
_geom_torsion_atom_site_label_3
_geom_torsion_atom_site_label_4
_geom_torsion
_geom_torsion_publ_flag
C(9) O(2) C(4) C(3) -89.4(3) no
C(9) O(2) C(4) C(5) 94.0(3) no
C(24) O(4) C(19) C(18) 87.9(3) no
C(24) O(4) C(19) C(20) -96.5(3) no
O(1) C(1) C(2) Cl(1) 0.4(4) no
O(1) C(1) C(6) C(7) 0.9(4) no
C(2) C(1) C(6) C(5) 0.5(4) no
C(6) C(1) C(2) C(3) 0.4(4) no
Cl(1) C(2) C(3) Cl(2) -0.8(4) no
C(1) C(2) C(3) C(4) -2.3(4) no
Cl(2) C(3) C(4) O(2) 5.7(4) no
C(2) C(3) C(4) C(5) 3.1(4) no
O(2) C(4) C(5) C(8) -5.7(4) no
C(3) C(4) C(5) C(6) -2.2(4) no
C(4) C(5) C(6) C(1) 0.4(4) no
C(8) C(5) C(6) C(7) -0.4(4) no
O(2) C(9) C(10) C(11) 83.9(4) no
O(2) C(9) C(10) C(15) -96.1(3) no
C(11) C(10) C(15) C(14) 2.2(5) no
C(15) C(10) C(11) C(12) -1.7(5) no
C(10) C(11) C(12) C(13) -0.1(5) no
C(11) C(12) C(13) C(14) 1.4(5) no
C(12) C(13) C(14) C(15) -0.8(5) no
C(13) C(14) C(15) C(10) -1.0(5) no
O(3) C(16) C(17) Cl(3) -1.6(4) no
O(3) C(16) C(21) C(22) 1.6(4) no
C(17) C(16) C(21) C(20) 0.4(4) no
C(21) C(16) C(17) C(18) -0.7(4) no
Cl(3) C(17) C(18) Cl(4) 1.5(3) no
C(16) C(17) C(18) C(19) 0.9(4) no
Cl(4) C(18) C(19) O(4) -3.9(4) no
C(17) C(18) C(19) C(20) -0.9(4) no
O(4) C(19) C(20) C(23) 3.9(4) no
C(18) C(19) C(20) C(21) 0.6(4) no
C(19) C(20) C(21) C(16) -0.3(4) no
C(23) C(20) C(21) C(22) -1.6(4) no
O(4) C(24) C(25) C(26) -87.9(3) no
O(4) C(24) C(25) C(30) 94.9(3) no
C(26) C(25) C(30) C(29) 0.4(4) no
C(30) C(25) C(26) C(27) -0.2(5) no
C(25) C(26) C(27) C(28) 0.2(5) no
C(26) C(27) C(28) C(29) -0.2(5) no
C(27) C(28) C(29) C(30) 0.4(5) no
C(28) C(29) C(30) C(25) -0.4(5) no
